data_2238969
loop_
_publ_author_name
'Purdy, Andrew P.'
'Butcher, Ray J.'

_publ_section_title
;
 Poly[tetrakis(\m-1,1,1,3,3,3-hexafluoropropan-2-olato)iron(II)dipotassium]
;
_journal_issue 2
_journal_name_full 'Acta Crystallographica Section E'
_journal_page_first m32
_journal_page_last m33
_journal_paper_doi 10.1107/S1600536813034946
_journal_volume 70
_journal_year 2014
_chemical_formula_iupac '[Fe K2 (C3 H1 F6 O1)4]'
_chemical_formula_moiety 'C12 H4 F24 Fe O4 , 2K'
_chemical_formula_sum 'C12 H4 F24 Fe K2 O4'
_chemical_formula_weight 802.20
_chemical_name_systematic
;
Poly[tetrakis(\m-1,1,1,3,3,3-hexafluoropropan-2-olato)iron(II)dipotassium]
;
_space_group_crystal_system orthorhombic
_space_group_IT_number 19
_space_group_name_Hall 'P 2ac 2ab'
_space_group_name_H-M_alt 'P 21 21 21'
_symmetry_space_group_name_Hall 'P 2ac 2ab'
_symmetry_space_group_name_H-M 'P 21 21 21'
_atom_sites_solution_hydrogens geom
_audit_creation_method SHELXL-2013
_cell_angle_alpha 90
_cell_angle_beta 90
_cell_angle_gamma 90
_cell_formula_units_Z 4
_cell_length_a 9.7368(2)
_cell_length_b 13.4345(4)
_cell_length_c 18.3933(4)
_cell_measurement_reflns_used 8115
_cell_measurement_temperature 123(2)
_cell_measurement_theta_max 75.4709
_cell_measurement_theta_min 3.2869
_cell_volume 2406.01(10)
_computing_cell_refinement
;
<i>CrysAlis PRO</i> (Agilent, 2012)
;
_computing_data_collection
;
<i>CrysAlis PRO</i> (Agilent, 2012)
;
_computing_data_reduction
;
<i>CrysAlis PRO</i> (Agilent, 2012)
;
_computing_molecular_graphics 'SHELXTL (Sheldrick, 2008)'
_computing_publication_material 'SHELXTL (Sheldrick, 2008)'
_computing_structure_refinement 'SHELXL2013 (Sheldrick, 2008)'
_computing_structure_solution 'SHELXS97 (Sheldrick, 2008)'
_diffrn_ambient_temperature 123(2)
_diffrn_detector_area_resol_mean 10.5081
_diffrn_measured_fraction_theta_full 1.000
_diffrn_measured_fraction_theta_max 0.993
_diffrn_measurement_device_type 'Agilent Xcalibur (Ruby, Gemini)'
_diffrn_measurement_method '\w scans'
_diffrn_radiation_type CuK\a
_diffrn_radiation_wavelength 1.54184
_diffrn_reflns_av_R_equivalents 0.0998
_diffrn_reflns_limit_h_max 8
_diffrn_reflns_limit_h_min -12
_diffrn_reflns_limit_k_max 16
_diffrn_reflns_limit_k_min -16
_diffrn_reflns_limit_l_max 17
_diffrn_reflns_limit_l_min -22
_diffrn_reflns_number 16099
_diffrn_reflns_theta_full 67.500
_diffrn_reflns_theta_max 75.656
_diffrn_reflns_theta_min 4.075
_exptl_absorpt_coefficient_mu 10.149
_exptl_absorpt_correction_T_max 1.00000
_exptl_absorpt_correction_T_min 0.25356
_exptl_absorpt_correction_type multi-scan
_exptl_absorpt_process_details
;
(CrysAlisPro; Agilent, 2012)
;
_exptl_crystal_colour colorless
_exptl_crystal_density_diffrn 2.215
_exptl_crystal_description prism
_exptl_crystal_F_000 1552
_exptl_crystal_size_max 0.43
_exptl_crystal_size_mid 0.21
_exptl_crystal_size_min 0.17
_refine_diff_density_max 1.626
_refine_diff_density_min -1.288
_refine_ls_abs_structure_details
;
Refined as an inversion twin
;
_refine_ls_abs_structure_Flack 0.205(11)
_refine_ls_extinction_method none
_refine_ls_goodness_of_fit_ref 1.017
_refine_ls_hydrogen_treatment constr
_refine_ls_matrix_type full
_refine_ls_number_parameters 389
_refine_ls_number_reflns 4923
_refine_ls_number_restraints 144
_refine_ls_restrained_S_all 1.056
_refine_ls_R_factor_all 0.0795
_refine_ls_R_factor_gt 0.0680
_refine_ls_shift/su_max 0.000
_refine_ls_shift/su_mean 0.000
_refine_ls_structure_factor_coef Fsqd
_refine_ls_weighting_details 'w=1/[\s^2^(Fo^2^)+(0.1306P)^2^] where P=(Fo^2^+2Fc^2^)/3'
_refine_ls_weighting_scheme calc
_refine_ls_wR_factor_gt 0.1713
_refine_ls_wR_factor_ref 0.1816
_reflns_number_gt 4190
_reflns_number_total 4923
_reflns_threshold_expression 'I > 2\s(I)'
_cod_data_source_file nk2215sup1.cf
_cod_data_source_block I
_cod_original_cell_volume 2406.02(10)
_cod_database_code 2238969
_cod_database_fobs_code 2238969
_shelx_space_group_comment
;
The symmetry employed for this shelxl refinement is uniquely defined
by the following loop, which should always be used as a source of
symmetry information in preference to the above space-group names.
They are only intended as comments.
;
_shelxl_version_number .2013

loop_
_space_group_symop_operation_xyz
'x, y, z'
'-x+1/2, -y, z+1/2'
'x+1/2, -y+1/2, -z'
'-x, y+1/2, -z+1/2'

loop_
_atom_site_type_symbol
_atom_site_label
_atom_site_fract_x
_atom_site_fract_y
_atom_site_fract_z
_atom_site_U_iso_or_equiv
_atom_site_adp_type
_atom_site_calc_flag
_atom_site_occupancy
Fe Fe 0.41997(13) 0.23850(10) 0.28502(6) 0.0109(3) Uani d 1
K K1 0.41988(19) 0.48834(14) 0.19850(9) 0.0162(4) Uani d 1
K K2 0.69671(19) 0.23877(16) 0.16065(9) 0.0196(4) Uani d 1
O O1A 0.6217(6) 0.1993(5) 0.2983(3) 0.0152(12) Uani d 1
C C1A 0.6962(9) 0.2291(6) 0.3584(4) 0.0145(16) Uani d 1
H H1AA 0.6995 0.3035 0.3588 0.017 Uiso calc 1
C C2A 0.6316(10) 0.1946(7) 0.4284(5) 0.0186(18) Uani d 1
C C3A 0.8423(10) 0.1903(8) 0.3490(5) 0.024(2) Uani d 1
F F1A 0.6251(7) 0.0950(4) 0.4340(3) 0.0284(14) Uani d 1
F F2A 0.6983(7) 0.2266(5) 0.4876(3) 0.0347(15) Uani d 1
F F3A 0.5028(6) 0.2283(5) 0.4341(3) 0.0272(13) Uani d 1
F F4A 0.8480(7) 0.0916(5) 0.3445(4) 0.0320(14) Uani d 1
F F5A 0.9267(7) 0.2178(6) 0.4034(4) 0.0449(18) Uani d 1
F F6A 0.8971(6) 0.2258(6) 0.2876(4) 0.0378(16) Uani d 1
O O1B 0.3535(7) 0.1029(5) 0.2980(4) 0.0181(13) Uani d 1
C C1B 0.2276(9) 0.0657(7) 0.3165(5) 0.0170(18) Uani d 1
H H1BA 0.1580 0.1204 0.3163 0.020 Uiso calc 1
C C2B 0.1877(11) -0.0141(8) 0.2603(5) 0.025(2) Uani d 1
C C3B 0.2342(11) 0.0183(8) 0.3922(6) 0.026(2) Uani d 1
F F1B 0.1707(8) 0.0271(6) 0.1949(3) 0.0406(17) Uani d 1
F F2B 0.0739(8) -0.0631(6) 0.2766(4) 0.047(2) Uani d 1
F F3B 0.2873(7) -0.0833(5) 0.2517(3) 0.0323(14) Uani d 1
F F4B 0.1165(8) -0.0222(6) 0.4141(4) 0.0458(19) Uani d 1
F F5B 0.3307(8) -0.0548(5) 0.3957(3) 0.0351(15) Uani d 1
F F6B 0.2697(9) 0.0858(6) 0.4414(4) 0.0445(19) Uani d 1
O O1C 0.4260(6) 0.2752(4) 0.1770(3) 0.0139(11) Uani d 1
C C1C 0.3268(9) 0.2457(7) 0.1284(4) 0.0144(16) Uani d 1
H H1CA 0.3238 0.1713 0.1277 0.017 Uiso calc 1
C C2C 0.1858(9) 0.2841(7) 0.1495(5) 0.0175(17) Uani d 1
C C3C 0.3700(10) 0.2821(7) 0.0534(5) 0.0177(18) Uani d 1
F F1C 0.1787(6) 0.3837(5) 0.1504(3) 0.0304(14) Uani d 1
F F2C 0.1552(6) 0.2545(5) 0.2178(3) 0.0260(12) Uani d 1
F F3C 0.0838(6) 0.2516(6) 0.1074(3) 0.0341(14) Uani d 1
F F4C 0.3812(7) 0.3802(5) 0.0496(3) 0.0325(15) Uani d 1
F F5C 0.4927(6) 0.2443(5) 0.0362(3) 0.0295(13) Uani d 1
F F6C 0.2830(7) 0.2540(6) 0.0002(3) 0.0342(14) Uani d 1
O O1D 0.3927(7) 0.3754(5) 0.3173(3) 0.0165(12) Uani d 1
C C1D 0.3404(10) 0.4119(7) 0.3802(5) 0.0171(18) Uani d 1
H H1DA 0.3309 0.3563 0.4160 0.020 Uiso calc 1
C C2D 0.4377(10) 0.4903(8) 0.4112(5) 0.023(2) Uani d 1
C C3D 0.1970(12) 0.4569(8) 0.3651(5) 0.024(2) Uani d 1
F F1D 0.2019(6) 0.5245(5) 0.3110(3) 0.0318(14) Uani d 1
F F2D 0.1412(7) 0.5024(6) 0.4213(3) 0.0421(19) Uani d 1
F F3D 0.1113(7) 0.3866(6) 0.3436(4) 0.0391(17) Uani d 1
F F4D 0.4577(7) 0.5661(5) 0.3630(4) 0.0351(15) Uani d 1
F F5D 0.3921(8) 0.5317(6) 0.4723(4) 0.046(2) Uani d 1
F F6D 0.5606(7) 0.4520(6) 0.4243(4) 0.0359(16) Uani d 1

loop_
_atom_site_aniso_label
_atom_site_aniso_U_11
_atom_site_aniso_U_22
_atom_site_aniso_U_33
_atom_site_aniso_U_12
_atom_site_aniso_U_13
_atom_site_aniso_U_23
Fe 0.0062(5) 0.0223(7) 0.0041(5) 0.0004(5) -0.0009(4) 0.0011(5)
K1 0.0121(8) 0.0246(9) 0.0119(7) -0.0017(7) 0.0010(7) 0.0019(6)
K2 0.0133(8) 0.0323(10) 0.0134(7) 0.0013(8) 0.0029(7) 0.0011(7)
O1A 0.010(2) 0.024(3) 0.011(2) 0.003(2) -0.002(2) 0.002(2)
C1A 0.014(2) 0.0158(19) 0.0142(19) -0.0003(13) -0.0017(13) 0.0004(13)
C2A 0.018(3) 0.023(3) 0.015(3) 0.000(3) -0.006(3) -0.002(3)
C3A 0.015(4) 0.040(5) 0.017(4) -0.001(4) -0.009(4) 0.000(4)
F1A 0.041(4) 0.031(3) 0.014(2) 0.001(3) -0.003(2) 0.003(2)
F2A 0.041(3) 0.050(4) 0.012(2) 0.001(3) -0.016(2) -0.002(2)
F3A 0.022(3) 0.048(4) 0.012(2) 0.010(3) 0.005(2) 0.002(2)
F4A 0.019(3) 0.039(4) 0.038(3) 0.009(3) -0.004(3) -0.002(3)
F5A 0.021(3) 0.069(4) 0.045(4) -0.002(3) -0.023(3) -0.010(3)
F6A 0.012(3) 0.062(4) 0.039(4) -0.001(3) 0.009(2) 0.008(3)
O1B 0.010(2) 0.021(3) 0.023(3) -0.001(2) 0.004(2) 0.000(2)
C1B 0.013(3) 0.021(3) 0.017(3) 0.002(3) 0.004(3) 0.001(3)
C2B 0.020(5) 0.033(5) 0.021(4) -0.006(4) 0.000(4) 0.003(4)
C3B 0.023(4) 0.032(4) 0.022(3) -0.001(3) 0.008(3) -0.004(3)
F1B 0.042(4) 0.060(4) 0.019(3) -0.006(3) -0.013(3) 0.005(3)
F2B 0.026(4) 0.073(5) 0.042(4) -0.031(4) 0.008(3) -0.011(3)
F3B 0.035(4) 0.036(3) 0.026(3) 0.003(3) -0.002(3) -0.009(3)
F4B 0.030(4) 0.075(5) 0.033(3) -0.017(3) 0.017(3) 0.008(3)
F5B 0.036(4) 0.046(4) 0.022(3) 0.008(3) 0.000(3) 0.007(3)
F6B 0.049(5) 0.063(5) 0.022(3) -0.004(4) 0.006(3) -0.016(3)
O1C 0.0133(16) 0.0168(16) 0.0114(15) 0.0003(12) -0.0011(12) 0.0006(12)
C1C 0.014(3) 0.020(3) 0.009(3) 0.001(3) -0.002(2) 0.001(3)
C2C 0.011(3) 0.029(3) 0.013(3) 0.000(3) 0.001(3) -0.002(3)
C3C 0.014(3) 0.027(3) 0.012(3) 0.002(3) -0.002(3) 0.002(3)
F1C 0.017(3) 0.042(3) 0.032(3) 0.009(3) 0.005(2) 0.004(3)
F2C 0.016(2) 0.048(3) 0.014(2) 0.001(2) 0.0067(19) 0.004(2)
F3C 0.014(2) 0.064(4) 0.025(3) -0.004(3) -0.007(2) -0.008(3)
F4C 0.037(4) 0.046(4) 0.014(2) 0.002(3) 0.000(2) 0.010(2)
F5C 0.024(2) 0.048(3) 0.017(2) 0.007(2) 0.0095(19) 0.002(2)
F6C 0.033(3) 0.055(3) 0.014(2) -0.003(3) -0.009(2) -0.002(2)
O1D 0.0175(17) 0.0181(16) 0.0141(16) 0.0006(12) 0.0022(12) -0.0007(12)
C1D 0.014(3) 0.024(3) 0.013(3) 0.000(3) 0.000(3) 0.001(3)
C2D 0.021(5) 0.037(6) 0.012(4) 0.004(4) -0.003(3) -0.004(4)
C3D 0.024(4) 0.031(4) 0.018(3) -0.001(3) 0.004(3) 0.000(3)
F1D 0.023(3) 0.052(4) 0.021(3) 0.006(3) 0.000(2) 0.011(3)
F2D 0.028(3) 0.082(5) 0.016(3) 0.021(4) 0.005(2) -0.012(3)
F3D 0.020(3) 0.066(5) 0.032(3) -0.010(3) -0.001(3) -0.003(3)
F4D 0.029(4) 0.035(4) 0.041(4) -0.010(3) -0.006(3) 0.003(3)
F5D 0.034(4) 0.076(5) 0.026(3) 0.001(4) -0.001(3) -0.031(3)
F6D 0.020(3) 0.054(4) 0.035(3) 0.005(3) -0.015(3) -0.006(3)

loop_
_atom_type_symbol
_atom_type_description
_atom_type_scat_dispersion_real
_atom_type_scat_dispersion_imag
_atom_type_scat_source
C C 0.0181 0.0091 'International Tables Vol C Tables 4.2.6.8 and 6.1.1.4'
H H 0.0000 0.0000 'International Tables Vol C Tables 4.2.6.8 and 6.1.1.4'
O O 0.0492 0.0322 'International Tables Vol C Tables 4.2.6.8 and 6.1.1.4'
F F 0.0727 0.0534 'International Tables Vol C Tables 4.2.6.8 and 6.1.1.4'
K K 0.3868 1.0657 'International Tables Vol C Tables 4.2.6.8 and 6.1.1.4'
Fe Fe -1.1336 3.1974 'International Tables Vol C Tables 4.2.6.8 and 6.1.1.4'

loop_
_geom_angle_atom_site_label_1
_geom_angle_atom_site_label_2
_geom_angle_atom_site_label_3
_geom_angle_site_symmetry_1
_geom_angle_site_symmetry_3
_geom_angle
O1B Fe O1D . . 143.0(3)
O1B Fe O1C . . 110.7(3)
O1D Fe O1C . . 94.1(2)
O1B Fe O1A . . 93.6(3)
O1D Fe O1A . . 109.7(3)
O1C Fe O1A . . 98.7(2)
O1B Fe K2 . . 109.49(19)
O1D Fe K2 . . 107.45(19)
O1C Fe K2 . . 49.45(18)
O1A Fe K2 . . 49.21(17)
O1B Fe K1 . . 153.8(2)
O1D Fe K1 . . 43.83(18)
O1C Fe K1 . . 50.70(17)
O1A Fe K1 . . 106.50(18)
K2 Fe K1 . . 73.86(5)
O1B Fe K1 . 4_645 44.28(19)
O1D Fe K1 . 4_645 152.21(19)
O1C Fe K1 . 4_645 106.55(17)
O1A Fe K1 . 4_645 49.86(18)
K2 Fe K1 . 4_645 74.57(5)
K1 Fe K1 . 4_645 148.42(4)
O1D K1 O1B . 4_655 112.7(2)
O1D K1 F1A . 4_655 164.9(2)
O1B K1 F1A 4_655 4_655 81.9(2)
O1D K1 O1A . 4_655 122.10(19)
O1B K1 O1A 4_655 4_655 63.20(18)
F1A K1 O1A 4_655 4_655 60.00(17)
O1D K1 F1C . . 83.88(19)
O1B K1 F1C 4_655 . 163.0(2)
F1A K1 F1C 4_655 . 81.81(19)
O1A K1 F1C 4_655 . 112.00(19)
O1D K1 O1C . . 63.35(18)
O1B K1 O1C 4_655 . 123.56(19)
F1A K1 O1C 4_655 . 112.51(17)
O1A K1 O1C 4_655 . 170.39(18)
F1C K1 O1C . . 59.39(18)
O1D K1 F1D . . 57.24(18)
O1B K1 F1D 4_655 . 118.1(2)
F1A K1 F1D 4_655 . 113.43(19)
O1A K1 F1D 4_655 . 74.11(18)
F1C K1 F1D . . 73.39(18)
O1C K1 F1D . . 105.59(19)
O1D K1 F5B . 4_655 115.9(2)
O1B K1 F5B 4_655 4_655 57.84(19)
F1A K1 F5B 4_655 4_655 74.45(19)
O1A K1 F5B 4_655 4_655 108.25(19)
F1C K1 F5B . 4_655 112.55(18)
O1C K1 F5B . 4_655 73.54(18)
F1D K1 F5B . 4_655 171.23(18)
O1D K1 F4A . 4_655 112.61(19)
O1B K1 F4A 4_655 4_655 116.48(19)
F1A K1 F4A 4_655 4_655 54.69(19)
O1A K1 F4A 4_655 4_655 55.65(17)
F1C K1 F4A . 4_655 56.36(17)
O1C K1 F4A . 4_655 115.57(18)
F1D K1 F4A . 4_655 60.14(17)
F5B K1 F4A 4_655 4_655 128.35(19)
O1D K1 F4C . . 116.14(18)
O1B K1 F4C 4_655 . 112.7(2)
F1A K1 F4C 4_655 . 57.82(16)
O1A K1 F4C 4_655 . 117.47(17)
F1C K1 F4C . . 53.42(18)
O1C K1 F4C . . 54.68(16)
F1D K1 F4C . . 126.43(19)
F5B K1 F4C 4_655 . 60.50(18)
F4A K1 F4C 4_655 . 83.19(19)
O1D K1 F3B . 4_655 71.22(18)
O1B K1 F3B 4_655 4_655 54.89(18)
F1A K1 F3B 4_655 4_655 122.69(19)
O1A K1 F3B 4_655 4_655 115.15(17)
F1C K1 F3B . 4_655 132.85(19)
O1C K1 F3B . 4_655 73.62(18)
F1D K1 F3B . 4_655 119.30(17)
F5B K1 F3B 4_655 4_655 51.94(17)
F4A K1 F3B 4_655 4_655 170.79(18)
F4C K1 F3B . 4_655 102.85(19)
O1D K1 F4D . . 55.11(18)
O1B K1 F4D 4_655 . 72.43(19)
F1A K1 F4D 4_655 . 130.92(18)
O1A K1 F4D 4_655 . 71.10(18)
F1C K1 F4D . . 122.75(18)
O1C K1 F4D . . 116.56(17)
F1D K1 F4D . . 51.80(18)
F5B K1 F4D 4_655 . 120.40(19)
F4A K1 F4D 4_655 . 101.14(19)
F4C K1 F4D . . 171.16(18)
F3B K1 F4D 4_655 . 73.87(18)
O1A K2 O1C . . 70.43(17)
O1A K2 F4D . 4_645 80.6(2)
O1C K2 F4D . 4_645 69.08(19)
O1A K2 F3B . 4_655 69.64(18)
O1C K2 F3B . 4_655 80.8(2)
F4D K2 F3B 4_645 4_655 143.3(2)
O1A K2 F5B . 4_655 119.22(19)
O1C K2 F5B . 4_655 77.4(2)
F4D K2 F5B 4_645 4_655 132.1(2)
F3B K2 F5B 4_655 4_655 55.06(17)
O1A K2 F5C . . 122.54(18)
O1C K2 F5C . . 55.93(17)
F4D K2 F5C 4_645 . 63.32(19)
F3B K2 F5C 4_655 . 115.89(19)
F5B K2 F5C 4_655 . 69.82(18)
O1A K2 F6A . . 56.03(17)
O1C K2 F6A . . 123.39(17)
F4D K2 F6A 4_645 . 114.6(2)
F3B K2 F6A 4_655 . 65.49(19)
F5B K2 F6A 4_655 . 112.2(2)
F5C K2 F6A . . 177.8(2)
O1A K2 F6C . 3 170.4(2)
O1C K2 F6C . 3 111.62(18)
F4D K2 F6C 4_645 3 91.4(2)
F3B K2 F6C 4_655 3 119.7(2)
F5B K2 F6C 4_655 3 70.11(19)
F5C K2 F6C . 3 56.78(16)
F6A K2 F6C . 3 124.30(18)
O1A K2 F1D . 4_645 75.14(17)
O1C K2 F1D . 4_645 117.56(18)
F4D K2 F1D 4_645 4_645 54.91(17)
F3B K2 F1D 4_655 4_645 131.32(18)
F5B K2 F1D 4_655 4_645 163.23(19)
F5C K2 F1D . 4_645 111.10(18)
F6A K2 F1D . 4_645 67.20(18)
F6C K2 F1D 3 4_645 96.01(18)
O1A K2 Fe . . 35.22(13)
O1C K2 Fe . . 35.22(12)
F4D K2 Fe 4_645 . 71.94(15)
F3B K2 Fe 4_655 . 71.37(14)
F5B K2 Fe 4_655 . 99.10(15)
F5C K2 Fe . . 89.38(11)
F6A K2 Fe . . 89.56(12)
F6C K2 Fe 3 . 146.14(14)
F1D K2 Fe 4_645 . 97.66(13)
O1A K2 K1 . . 80.40(13)
O1C K2 K1 . . 40.37(13)
F4D K2 K1 4_645 . 109.28(15)
F3B K2 K1 4_655 . 46.14(14)
F5B K2 K1 4_655 . 44.14(14)
F5C K2 K1 . . 72.34(13)
F6A K2 K1 . . 108.52(14)
F6C K2 K1 3 . 107.35(15)
F1D K2 K1 4_645 . 152.62(13)
Fe K2 K1 . . 54.96(4)
O1A K2 K1 . 4_645 39.07(14)
O1C K2 K1 . 4_645 79.67(13)
F4D K2 K1 4_645 4_645 47.01(15)
F3B K2 K1 4_655 4_645 108.57(13)
F5B K2 K1 4_655 4_645 153.69(15)
F5C K2 K1 . 4_645 107.12(14)
F6A K2 K1 . 4_645 70.74(13)
F6C K2 K1 3 4_645 131.40(15)
F1D K2 K1 4_645 4_645 43.05(12)
Fe K2 K1 . 4_645 54.61(4)
K1 K2 K1 . 4_645 109.57(4)
C1A O1A Fe . . 121.7(5)
C1A O1A K2 . . 123.6(5)
Fe O1A K2 . . 95.6(2)
C1A O1A K1 . 4_645 110.2(5)
Fe O1A K1 . 4_645 97.0(2)
K2 O1A K1 . 4_645 104.6(2)
O1A C1A C2A . . 112.0(7)
O1A C1A C3A . . 107.5(7)
C2A C1A C3A . . 112.4(8)
O1A C1A H1AA . . 108.3
C2A C1A H1AA . . 108.3
C3A C1A H1AA . . 108.3
F3A C2A F2A . . 106.5(8)
F3A C2A F1A . . 106.7(8)
F2A C2A F1A . . 106.3(7)
F3A C2A C1A . . 110.7(8)
F2A C2A C1A . . 113.2(8)
F1A C2A C1A . . 113.1(8)
F4A C3A F6A . . 106.6(9)
F4A C3A F5A . . 107.1(8)
F6A C3A F5A . . 106.6(8)
F4A C3A C1A . . 112.7(8)
F6A C3A C1A . . 110.3(8)
F5A C3A C1A . . 113.0(8)
C2A F1A K1 . 4_645 116.1(5)
C3A F4A K1 . 4_645 115.7(6)
C3A F6A K2 . . 114.3(5)
C1B O1B Fe . . 132.1(6)
C1B O1B K1 . 4_645 121.3(5)
Fe O1B K1 . 4_645 105.4(3)
O1B C1B C3B . . 110.0(7)
O1B C1B C2B . . 108.3(7)
C3B C1B C2B . . 109.3(8)
O1B C1B H1BA . . 109.7
C3B C1B H1BA . . 109.7
C2B C1B H1BA . . 109.7
F2B C2B F1B . . 107.9(9)
F2B C2B F3B . . 106.6(9)
F1B C2B F3B . . 105.5(8)
F2B C2B C1B . . 113.9(8)
F1B C2B C1B . . 110.3(8)
F3B C2B C1B . . 112.1(8)
F6B C3B F4B . . 107.3(8)
F6B C3B F5B . . 106.3(9)
F4B C3B F5B . . 106.5(9)
F6B C3B C1B . . 110.3(9)
F4B C3B C1B . . 114.2(9)
F5B C3B C1B . . 111.8(8)
C2B F3B K2 . 4_645 122.8(6)
C2B F3B K1 . 4_645 114.0(6)
K2 F3B K1 4_645 4_645 92.40(19)
C3B F5B K2 . 4_645 126.5(6)
C3B F5B K1 . 4_645 112.8(6)
K2 F5B K1 4_645 4_645 92.91(19)
C1C O1C Fe . . 122.8(5)
C1C O1C K2 . . 124.2(5)
Fe O1C K2 . . 95.3(2)
C1C O1C K1 . . 111.1(5)
Fe O1C K1 . . 96.1(2)
K2 O1C K1 . . 102.4(2)
O1C C1C C2C . . 111.8(7)
O1C C1C C3C . . 107.6(7)
C2C C1C C3C . . 111.9(7)
O1C C1C H1CA . . 108.5
C2C C1C H1CA . . 108.5
C3C C1C H1CA . . 108.5
F3C C2C F1C . . 107.1(8)
F3C C2C F2C . . 106.3(7)
F1C C2C F2C . . 105.8(7)
F3C C2C C1C . . 114.5(7)
F1C C2C C1C . . 112.9(8)
F2C C2C C1C . . 109.8(7)
F4C C3C F5C . . 107.0(8)
F4C C3C F6C . . 106.9(8)
F5C C3C F6C . . 106.5(7)
F4C C3C C1C . . 113.0(7)
F5C C3C C1C . . 109.9(7)
F6C C3C C1C . . 113.2(8)
C2C F1C K1 . . 116.7(5)
C3C F4C K1 . . 115.3(5)
C3C F5C K2 . . 114.6(5)
C3C F6C K2 . 3_455 149.4(6)
C1D O1D Fe . . 130.7(6)
C1D O1D K1 . . 121.9(5)
Fe O1D K1 . . 105.8(2)
O1D C1D C2D . . 109.6(8)
O1D C1D C3D . . 109.1(7)
C2D C1D C3D . . 110.9(8)
O1D C1D H1DA . . 109.1
C2D C1D H1DA . . 109.1
C3D C1D H1DA . . 109.1
F6D C2D F5D . . 108.1(8)
F6D C2D F4D . . 106.2(8)
F5D C2D F4D . . 106.5(9)
F6D C2D C1D . . 111.1(9)
F5D C2D C1D . . 113.4(9)
F4D C2D C1D . . 111.1(7)
F2D C3D F3D . . 107.8(9)
F2D C3D F1D . . 106.4(8)
F3D C3D F1D . . 106.5(8)
F2D C3D C1D . . 114.3(8)
F3D C3D C1D . . 110.1(8)
F1D C3D C1D . . 111.4(8)
C3D F1D K1 . . 115.1(6)
C3D F1D K2 . 4_655 121.0(6)
K1 F1D K2 . 4_655 92.36(18)
C2D F4D K2 . 4_655 130.0(6)
C2D F4D K1 . . 110.6(5)
K2 F4D K1 4_655 . 93.5(2)

loop_
_geom_bond_atom_site_label_1
_geom_bond_atom_site_label_2
_geom_bond_site_symmetry_2
_geom_bond_distance
Fe O1B . 1.948(6)
Fe O1D . 1.950(6)
Fe O1C . 2.047(6)
Fe O1A . 2.048(6)
Fe K2 . 3.535(2)
Fe K1 . 3.715(2)
Fe K1 4_645 3.717(2)
K1 O1D . 2.674(6)
K1 O1B 4_655 2.692(7)
K1 F1A 4_655 2.861(6)
K1 O1A 4_655 2.863(7)
K1 F1C . 2.877(7)
K1 O1C . 2.891(6)
K1 F1D . 3.003(6)
K1 F5B 4_655 3.039(7)
K1 F4A 4_655 3.058(7)
K1 F4C . 3.123(6)
K1 F3B 4_655 3.145(7)
K1 F4D . 3.221(7)
K2 O1A . 2.689(6)
K2 O1C . 2.698(7)
K2 F4D 4_645 2.798(8)
K2 F3B 4_655 2.888(7)
K2 F5B 4_655 2.973(7)
K2 F5C . 3.032(6)
K2 F6A . 3.048(7)
K2 F6C 3 3.077(6)
K2 F1D 4_645 3.088(7)
K2 K1 4_645 4.395(3)
O1A C1A . 1.381(10)
O1A K1 4_645 2.863(6)
C1A C2A . 1.507(12)
C1A C3A . 1.524(13)
C1A H1AA . 1.0000
C2A F3A . 1.337(12)
C2A F2A . 1.338(10)
C2A F1A . 1.344(12)
C3A F4A . 1.330(13)
C3A F6A . 1.337(12)
C3A F5A . 1.347(11)
F1A K1 4_645 2.861(6)
F4A K1 4_645 3.058(7)
O1B C1B . 1.367(11)
O1B K1 4_645 2.692(7)
C1B C3B . 1.532(13)
C1B C2B . 1.540(13)
C1B H1BA . 1.0000
C2B F2B . 1.323(12)
C2B F1B . 1.335(11)
C2B F3B . 1.353(13)
C3B F6B . 1.326(13)
C3B F4B . 1.331(12)
C3B F5B . 1.361(13)
F3B K2 4_645 2.888(7)
F3B K1 4_645 3.145(7)
F5B K2 4_645 2.973(7)
F5B K1 4_645 3.039(7)
O1C C1C . 1.375(10)
C1C C2C . 1.517(12)
C1C C3C . 1.522(11)
C1C H1CA . 1.0000
C2C F3C . 1.334(11)
C2C F1C . 1.340(12)
C2C F2C . 1.349(10)
C3C F4C . 1.324(12)
C3C F5C . 1.336(11)
C3C F6C . 1.349(10)
F6C K2 3_455 3.077(6)
O1D C1D . 1.356(10)
C1D C2D . 1.528(13)
C1D C3D . 1.547(14)
C1D H1DA . 1.0000
C2D F6D . 1.325(12)
C2D F5D . 1.330(11)
C2D F4D . 1.365(12)
C3D F2D . 1.319(11)
C3D F3D . 1.321(13)
C3D F1D . 1.348(11)
F1D K2 4_655 3.088(7)
F4D K2 4_655 2.798(8)

loop_
_geom_hbond_atom_site_label_D
_geom_hbond_atom_site_label_H
_geom_hbond_atom_site_label_A
_geom_hbond_site_symmetry_A
_geom_hbond_distance_DH
_geom_hbond_distance_HA
_geom_hbond_distance_DA
_geom_hbond_angle_DHA
C1A H1AA F3B 4_655 1.00 2.54 3.236(10) 126.4
C1B H1BA F2C . 1.00 2.56 3.199(11) 121.9
C1C H1CA F4D 4_645 1.00 2.56 3.201(11) 121.8
C1D H1DA F2A 3_456 1.00 2.46 3.361(11) 149.5
C1D H1DA F3A . 1.00 2.42 3.093(11) 123.8

loop_
_geom_torsion_atom_site_label_1
_geom_torsion_atom_site_label_2
_geom_torsion_atom_site_label_3
_geom_torsion_atom_site_label_4
_geom_torsion_site_symmetry_1
_geom_torsion_site_symmetry_4
_geom_torsion
Fe O1A C1A C2A . . 58.2(9)
K2 O1A C1A C2A . . -178.7(5)
K1 O1A C1A C2A 4_645 . -54.1(8)
Fe O1A C1A C3A . . -177.8(6)
K2 O1A C1A C3A . . -54.7(8)
K1 O1A C1A C3A 4_645 . 69.8(7)
O1A C1A C2A F3A . . -57.5(10)
C3A C1A C2A F3A . . -178.7(8)
O1A C1A C2A F2A . . -177.0(7)
C3A C1A C2A F2A . . 61.8(10)
O1A C1A C2A F1A . . 62.1(10)
C3A C1A C2A F1A . . -59.1(11)
O1A C1A C3A F4A . . -60.4(10)
C2A C1A C3A F4A . . 63.3(10)
O1A C1A C3A F6A . . 58.6(10)
C2A C1A C3A F6A . . -177.7(8)
O1A C1A C3A F5A . . 177.9(8)
C2A C1A C3A F5A . . -58.4(11)
F3A C2A F1A K1 . 4_645 87.7(7)
F2A C2A F1A K1 . 4_645 -159.0(5)
C1A C2A F1A K1 . 4_645 -34.2(10)
F6A C3A F4A K1 . 4_645 -100.7(7)
F5A C3A F4A K1 . 4_645 145.5(6)
C1A C3A F4A K1 . 4_645 20.5(9)
F4A C3A F6A K2 . . 84.6(8)
F5A C3A F6A K2 . . -161.2(6)
C1A C3A F6A K2 . . -38.1(9)
Fe O1B C1B C3B . . -111.6(8)
K1 O1B C1B C3B 4_645 . 54.1(9)
Fe O1B C1B C2B . . 129.0(7)
K1 O1B C1B C2B 4_645 . -65.4(8)
O1B C1B C2B F2B . . 173.4(8)
C3B C1B C2B F2B . . 53.6(11)
O1B C1B C2B F1B . . -65.1(10)
C3B C1B C2B F1B . . 175.1(8)
O1B C1B C2B F3B . . 52.2(10)
C3B C1B C2B F3B . . -67.6(10)
O1B C1B C3B F6B . . 60.7(10)
C2B C1B C3B F6B . . 179.4(9)
O1B C1B C3B F4B . . -178.5(8)
C2B C1B C3B F4B . . -59.7(11)
O1B C1B C3B F5B . . -57.4(11)
C2B C1B C3B F5B . . 61.4(11)
F2B C2B F3B K2 . 4_645 -36.4(10)
F1B C2B F3B K2 . 4_645 -151.0(5)
C1B C2B F3B K2 . 4_645 88.9(8)
F2B C2B F3B K1 . 4_645 -146.4(6)
F1B C2B F3B K1 . 4_645 99.1(7)
C1B C2B F3B K1 . 4_645 -21.1(9)
F6B C3B F5B K2 . 4_645 161.5(6)
F4B C3B F5B K2 . 4_645 47.3(10)
C1B C3B F5B K2 . 4_645 -78.1(9)
F6B C3B F5B K1 . 4_645 -86.2(8)
F4B C3B F5B K1 . 4_645 159.6(6)
C1B C3B F5B K1 . 4_645 34.2(9)
Fe O1C C1C C2C . . 59.7(9)
K2 O1C C1C C2C . . -175.5(5)
K1 O1C C1C C2C . . -52.8(8)
Fe O1C C1C C3C . . -177.0(5)
K2 O1C C1C C3C . . -52.3(8)
K1 O1C C1C C3C . . 70.5(7)
O1C C1C C2C F3C . . -175.2(7)
C3C C1C C2C F3C . . 64.0(10)
O1C C1C C2C F1C . . 61.9(10)
C3C C1C C2C F1C . . -58.9(10)
O1C C1C C2C F2C . . -55.9(10)
C3C C1C C2C F2C . . -176.7(7)
O1C C1C C3C F4C . . -60.8(10)
C2C C1C C3C F4C . . 62.4(10)
O1C C1C C3C F5C . . 58.6(9)
C2C C1C C3C F5C . . -178.2(8)
O1C C1C C3C F6C . . 177.5(8)
C2C C1C C3C F6C . . -59.3(10)
F3C C2C F1C K1 . . -162.6(5)
F2C C2C F1C K1 . . 84.4(7)
C1C C2C F1C K1 . . -35.7(8)
F5C C3C F4C K1 . . -100.1(6)
F6C C3C F4C K1 . . 146.1(5)
C1C C3C F4C K1 . . 20.9(9)
F4C C3C F5C K2 . . 82.7(7)
F6C C3C F5C K2 . . -163.3(5)
C1C C3C F5C K2 . . -40.3(9)
F4C C3C F6C K2 . 3_455 50.4(15)
F5C C3C F6C K2 . 3_455 -63.7(14)
C1C C3C F6C K2 . 3_455 175.4(8)
Fe O1D C1D C2D . . 130.2(7)
K1 O1D C1D C2D . . -66.0(9)
Fe O1D C1D C3D . . -108.2(8)
K1 O1D C1D C3D . . 55.6(9)
O1D C1D C2D F6D . . -59.5(10)
C3D C1D C2D F6D . . 179.9(7)
O1D C1D C2D F5D . . 178.5(8)
C3D C1D C2D F5D . . 58.0(11)
O1D C1D C2D F4D . . 58.5(10)
C3D C1D C2D F4D . . -62.0(10)
O1D C1D C3D F2D . . -174.5(9)
C2D C1D C3D F2D . . -53.7(11)
O1D C1D C3D F3D . . 64.0(10)
C2D C1D C3D F3D . . -175.2(7)
O1D C1D C3D F1D . . -53.9(10)
C2D C1D C3D F1D . . 66.9(10)
F2D C3D F1D K1 . . 154.9(6)
F3D C3D F1D K1 . . -90.3(8)
C1D C3D F1D K1 . . 29.8(9)
F2D C3D F1D K2 . 4_655 45.4(10)
F3D C3D F1D K2 . 4_655 160.2(5)
C1D C3D F1D K2 . 4_655 -79.8(8)
F6D C2D F4D K2 . 4_655 -153.1(5)
F5D C2D F4D K2 . 4_655 -38.1(11)
C1D C2D F4D K2 . 4_655 85.9(9)
F6D C2D F4D K1 . . 93.2(7)
F5D C2D F4D K1 . . -151.8(6)
C1D C2D F4D K1 . . -27.8(9)
